data_1557944
loop_
_publ_author_name
'Moreau, Liane M.'
'Herve, Alexandre'
'Straub, Mark D.'
'Russo, Dominic R.'
'Abergel, Rebecca J.'
'Alayoglu, Selim'
'Arnold, John'
'Braun, Augustin'
'Deblonde, Gauthier J. P.'
'Liu, Yangdongling'
'Lohrey, Trevor D.'
'Olive, Daniel T.'
'Qiao, Yusen'
'Rees, Julian A.'
'Shuh, David K.'
'Teat, Simon J.'
'Booth, Corwin H.'
'Minasian, Stefan G.'

_publ_section_title
;
 Structural properties of ultra-small thorium and uranium dioxide
 nanoparticles embedded in a covalent organic framework
;
_journal_issue 18
_journal_name_full 'Chemical Science'
_journal_page_first 4648
_journal_page_last 4668
_journal_paper_doi 10.1039/C9SC06117G
_journal_volume 11
_journal_year 2020
_chemical_formula_sum 'C20 H4 F24 O8 U'
_chemical_formula_weight 1066.26
_chemical_properties_physical Air-sensitive,Moisture-sensitive
_space_group_crystal_system tetragonal
_space_group_IT_number 88
_space_group_name_Hall '-I 4ad'
_space_group_name_H-M_alt 'I 41/a :2'
_atom_sites_solution_hydrogens geom
_atom_sites_solution_primary iterative
_atom_sites_solution_secondary difmap
_audit_creation_method SHELXL-2014/7
_audit_update_record
;
2019-09-09 deposited with the CCDC.	2020-04-13 downloaded from the CCDC.
;
_cell_angle_alpha 90
_cell_angle_beta 90
_cell_angle_gamma 90
_cell_formula_units_Z 12
_cell_length_a 17.4457(4)
_cell_length_b 17.4457(4)
_cell_length_c 29.8629(9)
_cell_measurement_reflns_used 39526
_cell_measurement_temperature 100(2)
_cell_measurement_theta_max 27.827
_cell_measurement_theta_min 2.335
_cell_volume 9088.8(4)
_computing_cell_refinement 'SAINT V8.37A Bruker, Madison WI'
_computing_data_collection 'Bruker APEX3 Bruker, Madison WI'
_computing_data_reduction 'SAINT V8.37A Bruker, Madison WI'
_computing_molecular_graphics ORTEP-32
_computing_publication_material WinGX
_computing_structure_refinement SHELXL-2014
_computing_structure_solution SHELXT
_diffrn_ambient_temperature 100(2)
_diffrn_detector_area_resol_mean 10.42
_diffrn_measured_fraction_theta_full 1.000
_diffrn_measured_fraction_theta_max 0.999
_diffrn_measurement_device_type 'Bruker D8 with PHOTON 100 detector'
_diffrn_measurement_method 'phi and omega shutterless scans'
_diffrn_radiation_monochromator 'silicon 111'
_diffrn_radiation_type synchrotron
_diffrn_radiation_wavelength 0.7749
_diffrn_reflns_av_R_equivalents 0.0829
_diffrn_reflns_av_unetI/netI 0.0438
_diffrn_reflns_Laue_measured_fraction_full 1.000
_diffrn_reflns_Laue_measured_fraction_max 0.999
_diffrn_reflns_limit_h_max 20
_diffrn_reflns_limit_h_min -20
_diffrn_reflns_limit_k_max 20
_diffrn_reflns_limit_k_min -21
_diffrn_reflns_limit_l_max 35
_diffrn_reflns_limit_l_min -35
_diffrn_reflns_number 39526
_diffrn_reflns_point_group_measured_fraction_full 1.000
_diffrn_reflns_point_group_measured_fraction_max 0.999
_diffrn_reflns_theta_full 27.710
_diffrn_reflns_theta_max 27.827
_diffrn_reflns_theta_min 2.335
_diffrn_source 'Advanced Light Source, station 11.3.1'
_exptl_absorpt_coefficient_mu 3.108
_exptl_absorpt_correction_T_max 0.7456
_exptl_absorpt_correction_T_min 0.4622
_exptl_absorpt_correction_type multi-scan
_exptl_absorpt_process_details SADABS
_exptl_crystal_colour orange
_exptl_crystal_density_diffrn 2.338
_exptl_crystal_description block
_exptl_crystal_F_000 5952
_exptl_crystal_recrystallization_method Sublimation
_exptl_crystal_size_max 0.050
_exptl_crystal_size_mid 0.030
_exptl_crystal_size_min 0.020
_refine_diff_density_max 2.614
_refine_diff_density_min -1.265
_refine_diff_density_rms 0.157
_refine_ls_extinction_method none
_refine_ls_goodness_of_fit_ref 1.016
_refine_ls_hydrogen_treatment constr
_refine_ls_matrix_type full
_refine_ls_number_parameters 359
_refine_ls_number_reflns 4162
_refine_ls_number_restraints 63
_refine_ls_restrained_S_all 1.021
_refine_ls_R_factor_all 0.0911
_refine_ls_R_factor_gt 0.0543
_refine_ls_shift/su_max 0.001
_refine_ls_shift/su_mean 0.000
_refine_ls_structure_factor_coef Fsqd
_refine_ls_weighting_details 'w=1/[\s^2^(Fo^2^)+(0.0753P)^2^+147.6267P] where P=(Fo^2^+2Fc^2^)/3'
_refine_ls_weighting_scheme calc
_refine_ls_wR_factor_gt 0.1361
_refine_ls_wR_factor_ref 0.1667
_reflns_Friedel_coverage 0.000
_reflns_number_gt 2711
_reflns_number_total 4162
_reflns_threshold_expression 'I > 2\s(I)'
_cod_data_source_file c9sc06117g2.cif
_cod_data_source_block shelx_CCDC1
_cod_depositor_comments
;
The following automatic conversions were performed:

data item '_atom_sites_solution_secondary' value 'diffmap' was
changed to 'difmap'.

Automatic conversion script
Id: cif_fix_values 7556 2019-12-06 15:28:31Z antanas 

 Adding full bibliography for 1557943--1557944.cif.

 Adding full bibliography for 1557943--1557944.cif.
;
_cod_original_cell_volume 9088.8(5)
_cod_original_sg_symbol_H-M 'I 41/a'
_cod_database_code 1557944
_shelx_shelxl_version_number 2014/7
_shelx_space_group_comment
;
The symmetry employed for this shelxl refinement is uniquely defined
by the following loop, which should always be used as a source of
symmetry information in preference to the above space-group names.
They are only intended as comments.
;
_shelx_estimated_absorpt_t_min 0.860
_shelx_estimated_absorpt_t_max 0.940

loop_
_space_group_symop_operation_xyz
'x, y, z'
'-x+1/2, -y, z+1/2'
'-y+3/4, x+1/4, z+1/4'
'y+3/4, -x+3/4, z+3/4'
'x+1/2, y+1/2, z+1/2'
'-x+1, -y+1/2, z+1'
'-y+5/4, x+3/4, z+3/4'
'y+5/4, -x+5/4, z+5/4'
'-x, -y, -z'
'x-1/2, y, -z-1/2'
'y-3/4, -x-1/4, -z-1/4'
'-y-3/4, x-3/4, -z-3/4'
'-x+1/2, -y+1/2, -z+1/2'
'x, y+1/2, -z'
'y-1/4, -x+1/4, -z+1/4'
'-y-1/4, x-1/4, -z-1/4'

loop_
_atom_site_label
_atom_site_type_symbol
_atom_site_fract_x
_atom_site_fract_y
_atom_site_fract_z
_atom_site_U_iso_or_equiv
_atom_site_adp_type
_atom_site_occupancy
_atom_site_site_symmetry_order
_atom_site_calc_flag
_atom_site_refinement_flags_posn
_atom_site_refinement_flags_adp
_atom_site_refinement_flags_occupancy
_atom_site_disorder_assembly
_atom_site_disorder_group
C1 C 0.6029(8) 0.4765(7) 0.3215(5) 0.071(3) Uani 1 1 d . . . . .
C2 C 0.5804(7) 0.4244(7) 0.3591(4) 0.062(3) Uani 1 1 d . . . . .
C3 C 0.5948(7) 0.4444(6) 0.4035(4) 0.059(3) Uani 1 1 d . . . . .
H3 H 0.6197 0.4914 0.4103 0.071 Uiso 1 1 calc R U . . .
C4 C 0.5724(7) 0.3951(7) 0.4379(4) 0.059(3) Uani 1 1 d . . . . .
C5 C 0.5931(8) 0.4170(8) 0.4856(4) 0.071(3) Uani 1 1 d . . . . .
C6 C 0.3530(9) 0.3126(10) 0.5743(5) 0.086(4) Uani 1 1 d . . . . .
C7 C 0.3849(7) 0.2589(7) 0.6105(4) 0.066(3) Uani 1 1 d . . . . .
C8 C 0.3645(7) 0.1815(7) 0.6082(4) 0.068(3) Uani 1 1 d . . . . .
H8 H 0.3318 0.1643 0.5848 0.081 Uiso 1 1 calc R U . . .
C9 C 0.3910(6) 0.1298(7) 0.6392(4) 0.057(3) Uani 1 1 d . . . . .
C10 C 0.3686(8) 0.0469(7) 0.6352(4) 0.067(3) Uani 1 1 d . . . . .
C11 C 0.7094(11) 0.1343(12) 0.7688(7) 0.109(5) Uani 1 1 d . U . . .
C12 C 0.6304(11) 0.1602(11) 0.7621(6) 0.116(5) Uani 1 1 d . U . . .
C13 C 0.5735(12) 0.1250(12) 0.7943(6) 0.124(5) Uani 1 1 d . U . . .
H13 H 0.5921 0.0929 0.8176 0.149 Uiso 1 1 calc R U . . .
C14 C 0.4899(11) 0.1386(10) 0.7910(5) 0.101(4) Uani 1 1 d . U . . .
C15 C 0.4244(14) 0.1083(12) 0.8255(6) 0.110(5) Uani 1 1 d . U . . .
O1 O 0.5503(5) 0.3614(4) 0.3464(2) 0.0607(19) Uani 1 1 d . . . . .
O2 O 0.5388(4) 0.3314(4) 0.4342(2) 0.0559(18) Uani 1 1 d . . . . .
O3 O 0.4259(5) 0.2889(4) 0.6384(2) 0.0595(19) Uani 1 1 d . . . . .
O4 O 0.4353(4) 0.1456(4) 0.6720(2) 0.0543(17) Uani 1 1 d . . . . .
O5 O 0.6074(4) 0.1897(4) 0.7292(3) 0.0616(19) Uani 1 1 d . U . . .
O6 O 0.4592(5) 0.1762(5) 0.7618(2) 0.068(2) Uani 1 1 d . U . . .
F1 F 0.6387(6) 0.5396(5) 0.3358(3) 0.112(3) Uani 1 1 d . . . . .
F2 F 0.6473(5) 0.4447(5) 0.2920(2) 0.085(2) Uani 1 1 d . . . . .
F3 F 0.5408(5) 0.5004(5) 0.2995(3) 0.097(3) Uani 1 1 d . . . . .
F4 F 0.6187(8) 0.4857(6) 0.4892(3) 0.152(5) Uani 1 1 d . . . . .
F5 F 0.6487(6) 0.3736(6) 0.4999(3) 0.115(3) Uani 1 1 d . . . . .
F6 F 0.5387(5) 0.4081(7) 0.5133(3) 0.130(4) Uani 1 1 d . . . . .
F7 F 0.4037(7) 0.3579(7) 0.5583(4) 0.151(5) Uani 1 1 d . . . . .
F8 F 0.3038(7) 0.3614(6) 0.5933(4) 0.129(4) Uani 1 1 d . . . . .
F9 F 0.3140(7) 0.2790(5) 0.5430(3) 0.126(4) Uani 1 1 d . . . . .
F10 F 0.3584(5) 0.0166(4) 0.6755(3) 0.098(3) Uani 1 1 d . . . . .
F11 F 0.4239(5) 0.0063(5) 0.6170(3) 0.095(3) Uani 1 1 d . . . . .
F12 F 0.3077(5) 0.0360(5) 0.6132(3) 0.112(3) Uani 1 1 d . . . . .
F13 F 0.7440(7) 0.1223(12) 0.7347(5) 0.224(10) Uani 1 1 d . . . . .
F14 F 0.7461(7) 0.1726(10) 0.7954(5) 0.191(7) Uani 1 1 d . . . . .
F17 F 0.3897(6) 0.0542(6) 0.8040(3) 0.114(3) Uani 1 1 d . . . . .
F16 F 0.3812(13) 0.1491(10) 0.8438(5) 0.259(11) Uani 1 1 d . . . . .
F15 F 0.7053(12) 0.0719(12) 0.7868(10) 0.306(15) Uani 1 1 d . . . . .
F18 F 0.4708(8) 0.0763(10) 0.8540(4) 0.179(6) Uani 1 1 d . . . . .
U1 U 0.5000 0.2500 0.3750 0.0526(2) Uani 1 4 d S T P . .
U2 U 0.5000 0.2500 0.70022(2) 0.0522(2) Uani 1 2 d S T P . .

loop_
_atom_site_aniso_label
_atom_site_aniso_U_11
_atom_site_aniso_U_22
_atom_site_aniso_U_33
_atom_site_aniso_U_23
_atom_site_aniso_U_13
_atom_site_aniso_U_12
C1 0.089(10) 0.036(6) 0.087(9) 0.001(6) 0.003(8) -0.002(6)
C2 0.061(7) 0.069(8) 0.057(6) -0.001(6) 0.000(5) 0.018(6)
C3 0.065(7) 0.052(7) 0.060(7) -0.005(5) -0.001(5) 0.005(5)
C4 0.061(7) 0.061(7) 0.055(6) -0.007(5) -0.009(5) 0.011(6)
C5 0.084(9) 0.074(9) 0.055(7) -0.010(6) -0.010(7) 0.011(7)
C6 0.087(10) 0.116(13) 0.056(8) 0.016(8) -0.026(7) -0.002(10)
C7 0.072(8) 0.067(8) 0.060(7) 0.016(6) 0.001(6) 0.000(7)
C8 0.080(9) 0.064(8) 0.058(7) -0.002(6) -0.004(6) 0.000(7)
C9 0.053(7) 0.060(7) 0.056(6) 0.007(5) 0.004(5) -0.006(5)
C10 0.073(9) 0.059(8) 0.069(8) -0.007(6) -0.008(6) -0.009(7)
C11 0.099(8) 0.103(13) 0.123(13) 0.008(11) -0.033(7) 0.023(8)
C12 0.112(6) 0.138(9) 0.097(6) 0.020(6) -0.015(5) 0.029(6)
C13 0.124(6) 0.134(9) 0.115(8) 0.011(7) -0.012(5) 0.007(5)
C14 0.121(6) 0.098(8) 0.085(6) 0.014(6) -0.009(5) 0.000(5)
C15 0.140(8) 0.104(9) 0.085(7) 0.018(7) 0.004(6) -0.016(7)
O1 0.076(5) 0.055(5) 0.051(4) 0.000(3) -0.001(4) -0.012(4)
O2 0.063(5) 0.056(5) 0.049(4) 0.001(3) -0.007(3) -0.002(4)
O3 0.074(5) 0.049(4) 0.055(4) 0.001(3) -0.016(4) -0.004(4)
O4 0.061(5) 0.048(4) 0.054(4) 0.007(3) 0.000(3) -0.004(3)
O5 0.062(5) 0.058(5) 0.066(4) -0.008(3) -0.009(3) 0.007(4)
O6 0.087(5) 0.066(5) 0.051(4) 0.009(3) -0.003(4) -0.008(4)
F1 0.184(9) 0.076(6) 0.075(5) 0.004(4) -0.001(5) -0.029(6)
F2 0.093(6) 0.087(6) 0.074(5) 0.000(4) 0.028(4) 0.000(5)
F3 0.107(7) 0.110(7) 0.072(5) 0.020(4) 0.000(4) 0.029(5)
F4 0.272(15) 0.102(7) 0.083(6) 0.002(5) -0.059(8) -0.055(8)
F5 0.132(8) 0.152(8) 0.062(5) 0.005(5) -0.031(5) 0.039(6)
F6 0.095(7) 0.213(11) 0.083(6) -0.060(7) 0.024(5) -0.034(7)
F7 0.146(10) 0.160(10) 0.146(9) 0.095(8) -0.020(7) -0.038(8)
F8 0.157(10) 0.098(7) 0.132(8) -0.027(6) -0.071(7) 0.043(7)
F9 0.211(12) 0.089(6) 0.079(6) 0.009(4) -0.055(6) -0.001(7)
F10 0.127(7) 0.072(5) 0.095(6) 0.019(4) 0.012(5) -0.023(5)
F11 0.093(6) 0.066(5) 0.126(7) -0.015(4) 0.018(5) 0.009(4)
F12 0.097(7) 0.077(6) 0.161(9) 0.004(5) -0.047(6) -0.006(5)
F13 0.100(9) 0.42(3) 0.155(11) -0.120(15) -0.018(8) 0.118(13)
F14 0.124(10) 0.274(18) 0.176(12) -0.119(12) -0.011(8) -0.063(11)
F17 0.127(8) 0.115(8) 0.100(7) 0.038(6) -0.003(6) -0.012(6)
F16 0.41(3) 0.218(16) 0.152(13) -0.035(11) 0.034(15) 0.174(18)
F15 0.23(2) 0.176(17) 0.52(4) 0.15(2) -0.02(2) -0.009(15)
F18 0.166(12) 0.253(17) 0.119(9) -0.045(10) -0.019(9) -0.026(11)
U1 0.0534(3) 0.0534(3) 0.0510(4) 0.000 0.000 0.000
U2 0.0547(4) 0.0525(4) 0.0495(3) 0.000 0.000 -0.0013(3)

loop_
_atom_type_symbol
_atom_type_description
_atom_type_scat_dispersion_real
_atom_type_scat_dispersion_imag
_atom_type_scat_source
C C 0.0040 0.0020 'Calculated using XDISP in WinGX (Farrugia, 1999)'
O O 0.0132 0.0074 'Calculated using XDISP in WinGX (Farrugia, 1999)'
F F 0.0211 0.0125 'Calculated using XDISP in WinGX (Farrugia, 1999)'
U U -7.3185 4.5872 'Calculated using XDISP in WinGX (Farrugia, 1999)'
H H 0.0000 0.0000 'Calculated using XDISP in WinGX (Farrugia, 1999)'

loop_
_geom_angle_atom_site_label_1
_geom_angle_atom_site_label_2
_geom_angle_atom_site_label_3
_geom_angle
_geom_angle_site_symmetry_1
_geom_angle_site_symmetry_3
_geom_angle_publ_flag
F2 C1 F3 106.6(11) . . ?
F2 C1 F1 106.9(11) . . ?
F3 C1 F1 106.2(10) . . ?
F2 C1 C2 114.0(10) . . ?
F3 C1 C2 110.2(11) . . ?
F1 C1 C2 112.5(11) . . ?
O1 C2 C3 125.0(11) . . ?
O1 C2 C1 114.0(10) . . ?
C3 C2 C1 121.0(12) . . ?
C2 C3 C4 119.7(11) . . ?
C2 C3 H3 120.2 . . ?
C4 C3 H3 120.2 . . ?
O2 C4 C3 127.5(10) . . ?
O2 C4 C5 114.4(11) . . ?
C3 C4 C5 118.0(11) . . ?
F6 C5 F4 108.7(12) . . ?
F6 C5 F5 105.8(12) . . ?
F4 C5 F5 105.0(13) . . ?
F6 C5 C4 113.7(12) . . ?
F4 C5 C4 113.2(12) . . ?
F5 C5 C4 109.8(10) . . ?
F7 C6 F9 111.7(13) . . ?
F7 C6 F8 102.1(15) . . ?
F9 C6 F8 105.0(13) . . ?
F7 C6 C7 112.9(12) . . ?
F9 C6 C7 115.0(14) . . ?
F8 C6 C7 109.0(12) . . ?
O3 C7 C8 126.7(11) . . ?
O3 C7 C6 115.7(12) . . ?
C8 C7 C6 117.6(12) . . ?
C9 C8 C7 121.0(12) . . ?
C9 C8 H8 119.5 . . ?
C7 C8 H8 119.5 . . ?
O4 C9 C8 125.4(11) . . ?
O4 C9 C10 115.3(10) . . ?
C8 C9 C10 119.3(11) . . ?
F12 C10 F11 108.8(11) . . ?
F12 C10 F10 107.4(12) . . ?
F11 C10 F10 104.9(11) . . ?
F12 C10 C9 113.8(11) . . ?
F11 C10 C9 111.2(11) . . ?
F10 C10 C9 110.2(10) . . ?
F13 C11 F15 104(2) . . ?
F13 C11 F14 112(2) . . ?
F15 C11 F14 103(2) . . ?
F13 C11 C12 114.3(17) . . ?
F15 C11 C12 106(2) . . ?
F14 C11 C12 114.5(19) . . ?
O5 C12 C11 124.7(19) . . ?
O5 C12 C13 118.9(17) . . ?
C11 C12 C13 113.9(17) . . ?
C14 C13 C12 122.5(17) . . ?
C14 C13 H13 118.7 . . ?
C12 C13 H13 118.7 . . ?
O6 C14 C13 124.7(16) . . ?
O6 C14 C15 108.7(16) . . ?
C13 C14 C15 126.6(16) . . ?
F16 C15 F17 112(2) . . ?
F16 C15 F18 110.9(19) . . ?
F17 C15 F18 107.6(18) . . ?
F16 C15 C14 123(2) . . ?
F17 C15 C14 104.5(16) . . ?
F18 C15 C14 96.8(18) . . ?
C2 O1 U1 140.8(7) . . ?
C4 O2 U1 136.6(7) . . ?
C7 O3 U2 137.5(7) . . ?
C9 O4 U2 138.5(7) . . ?
C12 O5 U2 141.7(11) . . ?
C14 O6 U2 136.2(11) . . ?
O1 U1 O1 136.3(4) 6_554 . ?
O1 U1 O1 97.96(12) 6_554 11_666 ?
O1 U1 O1 97.96(12) . 11_666 ?
O1 U1 O1 97.96(12) 6_554 16_656 ?
O1 U1 O1 97.96(12) . 16_656 ?
O1 U1 O1 136.3(4) 11_666 16_656 ?
O1 U1 O2 74.6(3) 6_554 16_656 ?
O1 U1 O2 73.1(3) . 16_656 ?
O1 U1 O2 153.5(3) 11_666 16_656 ?
O1 U1 O2 70.2(2) 16_656 16_656 ?
O1 U1 O2 73.1(3) 6_554 11_666 ?
O1 U1 O2 74.6(3) . 11_666 ?
O1 U1 O2 70.2(2) 11_666 11_666 ?
O1 U1 O2 153.5(3) 16_656 11_666 ?
O2 U1 O2 83.3(3) 16_656 11_666 ?
O1 U1 O2 70.2(2) 6_554 6_554 ?
O1 U1 O2 153.5(3) . 6_554 ?
O1 U1 O2 74.6(3) 11_666 6_554 ?
O1 U1 O2 73.1(3) 16_656 6_554 ?
O2 U1 O2 123.9(2) 16_656 6_554 ?
O2 U1 O2 123.9(2) 11_666 6_554 ?
O1 U1 O2 153.5(3) 6_554 . ?
O1 U1 O2 70.2(2) . . ?
O1 U1 O2 73.1(3) 11_666 . ?
O1 U1 O2 74.6(3) 16_656 . ?
O2 U1 O2 123.9(2) 16_656 . ?
O2 U1 O2 123.9(2) 11_666 . ?
O2 U1 O2 83.3(3) 6_554 . ?
O4 U2 O4 137.0(3) . 6_554 ?
O4 U2 O5 95.7(3) . 6_554 ?
O4 U2 O5 100.0(2) 6_554 6_554 ?
O4 U2 O5 100.0(2) . . ?
O4 U2 O5 95.7(3) 6_554 . ?
O5 U2 O5 136.1(4) 6_554 . ?
O4 U2 O3 75.8(3) . 6_554 ?
O4 U2 O3 70.8(2) 6_554 6_554 ?
O5 U2 O3 150.2(3) 6_554 6_554 ?
O5 U2 O3 73.6(3) . 6_554 ?
O4 U2 O3 70.8(2) . . ?
O4 U2 O3 75.8(3) 6_554 . ?
O5 U2 O3 73.6(3) 6_554 . ?
O5 U2 O3 150.2(3) . . ?
O3 U2 O3 76.6(4) 6_554 . ?
O4 U2 O6 150.1(3) . 6_554 ?
O4 U2 O6 72.9(2) 6_554 6_554 ?
O5 U2 O6 72.8(3) 6_554 6_554 ?
O5 U2 O6 73.3(3) . 6_554 ?
O3 U2 O6 127.2(3) 6_554 6_554 ?
O3 U2 O6 128.4(3) . 6_554 ?
O4 U2 O6 72.9(2) . . ?
O4 U2 O6 150.1(3) 6_554 . ?
O5 U2 O6 73.3(3) 6_554 . ?
O5 U2 O6 72.8(3) . . ?
O3 U2 O6 128.4(3) 6_554 . ?
O3 U2 O6 127.2(3) . . ?
O6 U2 O6 77.3(4) 6_554 . ?

loop_
_geom_bond_atom_site_label_1
_geom_bond_atom_site_label_2
_geom_bond_distance
_geom_bond_site_symmetry_2
_geom_bond_publ_flag
C1 F2 1.297(15) . ?
C1 F3 1.334(15) . ?
C1 F1 1.334(14) . ?
C1 C2 1.498(17) . ?
C2 O1 1.277(14) . ?
C2 C3 1.394(15) . ?
C3 C4 1.394(15) . ?
C3 H3 0.9500 . ?
C4 O2 1.263(13) . ?
C4 C5 1.520(16) . ?
C5 F6 1.269(15) . ?
C5 F4 1.283(16) . ?
C5 F5 1.302(14) . ?
C6 F7 1.281(17) . ?
C6 F9 1.298(16) . ?
C6 F8 1.334(18) . ?
C6 C7 1.533(17) . ?
C7 O3 1.216(14) . ?
C7 C8 1.399(17) . ?
C8 C9 1.373(16) . ?
C8 H8 0.9500 . ?
C9 O4 1.277(13) . ?
C9 C10 1.504(16) . ?
C10 F12 1.264(15) . ?
C10 F11 1.313(15) . ?
C10 F10 1.326(14) . ?
C11 F13 1.20(2) . ?
C11 F15 1.22(2) . ?
C11 F14 1.22(2) . ?
C11 C12 1.46(2) . ?
C12 O5 1.179(17) . ?
C12 C13 1.51(2) . ?
C13 C14 1.48(2) . ?
C13 H13 0.9500 . ?
C14 O6 1.213(17) . ?
C14 C15 1.63(3) . ?
C15 F16 1.17(2) . ?
C15 F17 1.29(2) . ?
C15 F18 1.30(2) . ?
O1 U1 2.297(7) . ?
O2 U1 2.366(7) . ?
O3 U2 2.354(7) . ?
O4 U2 2.303(7) . ?
O5 U2 2.316(7) . ?
O6 U2 2.356(7) . ?
U1 O1 2.297(7) 6_554 ?
U1 O1 2.297(7) 11_666 ?
U1 O1 2.297(7) 16_656 ?
U1 O2 2.366(7) 16_656 ?
U1 O2 2.366(7) 11_666 ?
U1 O2 2.366(7) 6_554 ?
U2 O4 2.303(7) 6_554 ?
U2 O5 2.316(7) 6_554 ?
U2 O3 2.354(7) 6_554 ?
U2 O6 2.356(7) 6_554 ?
